data_8101061
loop_
_publ_author_name
'Niewa, Rainer'
'H\"ohn, Peter'
'Kniep, R\"udiger'
'Weiske, Annette'
'Jacobs, Herbert'

_publ_section_title
;
Crystal structure of pentapotassium dicarbodiimide monohydride, 
K~5~[CN~2~]~2~H
;
_journal_issue 3
_journal_name_full 'Zeitschrift f\"ur Kristallographie - New Crystal Structures'
_journal_page_first 335
_journal_page_last 336
_journal_paper_doi 10.1524/ncrs.2001.216.14.357
_journal_volume 216
_journal_year 2001
_chemical_formula_moiety K5[CN2]2H
_chemical_formula_structural 'K5 [C N2]2 H'
_chemical_formula_sum 'C2 H K5 N4'
_chemical_formula_weight 276.57
_space_group_IT_number 130
_symmetry_cell_setting tetragonal
_symmetry_space_group_name_Hall '-P 4a 2ac'
_symmetry_space_group_name_H-M 'P 4/n c c :2'
_cell_angle_alpha 90.00
_cell_angle_beta 90.00
_cell_angle_gamma 90.00
_cell_formula_units_Z 4
_cell_length_a 9.0953(3)
_cell_length_b 9.0953(3)
_cell_length_c 11.0291(6)
_cell_measurement_temperature 293(2)
_cell_volume 912.3(1)
_diffrn_ambient_temperature 293(2)
_exptl_crystal_density_diffrn 2.014
_cod_original_sg_symbol_H-M 'P 4/n c c'
_cod_database_code 8101061

loop_
_symmetry_equiv_pos_as_xyz
'x, y, z'
'-x+1/2, -y+1/2, z'
'-y+1/2, x, z'
'y, -x+1/2, z'
'-x, y+1/2, -z+1/2'
'x+1/2, -y, -z+1/2'
'y+1/2, x+1/2, -z+1/2'
'-y, -x, -z+1/2'
'-x, -y, -z'
'x-1/2, y-1/2, -z'
'y-1/2, -x, -z'
'-y, x-1/2, -z'
'x, -y-1/2, z-1/2'
'-x-1/2, y, z-1/2'
'-y-1/2, -x-1/2, z-1/2'
'y, x, z-1/2'

loop_
_atom_site_label
_atom_site_type_symbol
_atom_site_fract_x
_atom_site_fract_y
_atom_site_fract_z
_atom_site_U_iso_or_equiv
_atom_site_adp_type
_atom_site_occupancy
_atom_site_symmetry_multiplicity
_atom_site_calc_flag
_atom_site_refinement_flags
_atom_site_disorder_assembly
_atom_site_disorder_group
K1 K 0.2500 0.2500 0.1527(2) 0.0223(5) Uani 1 4 d S . .
K2 K -0.14601(12) 0.04481(12) 0.10178(10) 0.0243(4) Uani 1 16 d . . .
N N 0.1504(5) -0.0559(5) 0.1535(4) 0.0251(9) Uani 1 16 d . . .
C C 0.1031(5) -0.1031(5) 0.2500 0.0152(12) Uani 1 8 d S . .
H H -0.2500 -0.2500 0.100(8) 0.17(4) Uiso 1 4 d S . .

loop_
_atom_site_aniso_label
_atom_site_aniso_U_11
_atom_site_aniso_U_22
_atom_site_aniso_U_33
_atom_site_aniso_U_23
_atom_site_aniso_U_13
_atom_site_aniso_U_12
K1 0.0226(7) 0.0226(7) 0.0217(10) 0.000 0.000 0.000
K2 0.0202(6) 0.0278(6) 0.0249(6) -0.0018(5) 0.0016(4) 0.0025(4)
N 0.027(2) 0.022(2) 0.026(2) 0.0028(18) -0.0019(19) -0.0014(18)
C 0.0131(17) 0.0131(17) 0.019(3) -0.0045(18) -0.0045(18) 0.002(2)

loop_
_geom_bond_atom_site_label_1
_geom_bond_atom_site_label_2
_geom_bond_distance
_geom_bond_site_symmetry_2
_geom_bond_publ_flag
K1 H 2.73(9) 5 ?
K1 H 2.78(9) 9 ?
K1 N 2.926(4) . ?
K1 N 2.926(4) 2 ?
K1 N 2.926(4) 3 ?
K1 N 2.926(4) 4 ?
K1 K2 3.926(2) 7 ?
K1 K2 3.926(2) 5 ?
K1 K2 3.926(2) 8 ?
K1 K2 3.926(2) 6 ?
K1 K2 3.995(2) 9 ?
K1 K2 3.995(2) 12_565 ?
K2 N 2.818(4) 9 ?
K2 H 2.8433(14) . ?
K2 C 2.857(3) 3_455 ?
K2 N 2.904(4) . ?
K2 N 2.932(5) 3_455 ?
K2 N 2.946(5) 4 ?
K2 C 3.101(5) . ?
K2 N 3.275(4) 6_455 ?
K2 K2 3.519(2) 8 ?
K2 K2 3.572(2) 9 ?
K2 K2 3.7142(18) 11 ?
K2 K2 3.7142(18) 12_565 ?
N C 1.225(4) . ?
N K2 2.818(4) 9 ?
N K2 2.932(5) 4_545 ?
N K2 2.946(5) 3 ?
N K2 3.275(4) 6 ?
C N 1.225(4) 8 ?
C K2 2.857(3) 6 ?
C K2 2.857(3) 4_545 ?
C K2 3.101(5) 8 ?
H K1 2.73(9) 5_545 ?
H K1 2.78(9) 9 ?
H K2 2.8433(15) 2_445 ?
H K2 2.8433(15) 4_545 ?
H K2 2.8433(15) 3_455 ?
